data_4034690
loop_
_publ_author_name
'Yuan, Yumeng'
'Pan, Guoshuai'
'Zhang, Xiaofeng'
'Li, Buhong'
'Xiang, Shengchang'
'Huang, Qiufeng'

_publ_section_title
;
 Synthesis of seven-membered azepino[3,2,1-hi]indoles via
 rhodium-catalyzed regioselectively C-H activation/DBU-catalyzed
 intramolecualr amidation of 7-phenylindoles in one pot.
;
_journal_name_full 'The Journal of organic chemistry'
_journal_paper_doi 10.1021/acs.joc.9b02289
_journal_year 2019
_chemical_formula_moiety '0.13(C19 H17 N O4)'
_chemical_formula_sum 'C38 H34 N2 O8'
_chemical_formula_weight 646.68
_chemical_name_systematic Y-II-162
_space_group_crystal_system monoclinic
_space_group_IT_number 14
_space_group_name_Hall '-P 2yn'
_space_group_name_H-M_alt 'P 1 21/n 1'
_atom_sites_solution_hydrogens geom
_atom_sites_solution_primary iterative
_audit_creation_date 2019-07-09
_audit_creation_method
;
Olex2 1.2
(compiled 2018.05.29 svn.r3508 for OlexSys, GUI svn.r5506)
;
_cell_angle_alpha 90
_cell_angle_beta 110.551(3)
_cell_angle_gamma 90
_cell_formula_units_Z 64
_cell_length_a 13.9277(3)
_cell_length_b 14.1983(3)
_cell_length_c 18.4795(4)
_cell_measurement_reflns_used 5598
_cell_measurement_temperature 294.41(10)
_cell_measurement_theta_max 72.5130
_cell_measurement_theta_min 4.0070
_cell_volume 3421.75(14)
_computing_cell_refinement 'CrysAlisPro 1.171.39.46e (Rigaku OD, 2018)'
_computing_data_collection 'CrysAlisPro 1.171.39.46e (Rigaku OD, 2018)'
_computing_data_reduction 'CrysAlisPro 1.171.39.46e (Rigaku OD, 2018)'
_computing_molecular_graphics 'Olex2 (Dolomanov et al., 2009)'
_computing_publication_material 'Olex2 (Dolomanov et al., 2009)'
_computing_structure_refinement 'ShelXL (Sheldrick, 2015)'
_computing_structure_solution 'olex2.solve (Bourhis et al., 2015)'
_diffrn_ambient_environment air
_diffrn_ambient_temperature 294.41(10)
_diffrn_detector 'CCD plate'
_diffrn_detector_area_resol_mean 10.5148
_diffrn_detector_type Atlas
_diffrn_measured_fraction_theta_full 0.999
_diffrn_measured_fraction_theta_max 0.971
_diffrn_measurement_details
;
List of Runs (angles in degrees, time in seconds):

  # Type    Start    End  Width  t~exp~   \w     \q     \k     \f   Frames
--------------------------------------------------------------------------
  1  \w   -108.00 -30.00   1.00    2.00    --  -40.45 -38.00 -60.00   78
  2  \w   -115.00 -17.00   1.00    2.00    --  -40.45 -38.00-150.00   98
  3  \w    -39.00  -4.00   1.00    2.00    --  -40.45 125.00  60.00   35
  4  \w    116.00 165.00   1.00    5.00    --  103.24  45.00-150.00   49
  5  \w     94.00 175.00   1.00    5.00    --  103.24 125.00 120.00   81
  6  \w     24.00 107.00   1.00    5.00    --  103.24 -94.00-150.00   83
  7  \w     65.00 118.00   1.00    5.00    --  103.24 -45.00-150.00   53
  8  \w     88.00 116.00   1.00    5.00    --  103.24-125.00  90.00   28
  9  \w     98.00 124.00   1.00    5.00    --  103.24 125.00 -60.00   26
 10  \w     54.00  80.00   1.00    5.00    --  103.24 -30.00-180.00   26
 11  \w     27.00 130.00   1.00    5.00    --  103.24 -30.00  30.00  103
;
_diffrn_measurement_device 'four-circle diffractometer'
_diffrn_measurement_device_type 'SuperNova, Dual, Cu at home/near, Atlas'
_diffrn_measurement_method '\w scans'
_diffrn_orient_matrix_type 'CrysAlisPro convention (1999,Acta A55,543-557)'
_diffrn_orient_matrix_UB_11 -0.0164416000
_diffrn_orient_matrix_UB_12 -0.0111786000
_diffrn_orient_matrix_UB_13 0.0777727000
_diffrn_orient_matrix_UB_21 -0.0723886000
_diffrn_orient_matrix_UB_22 -0.0838215000
_diffrn_orient_matrix_UB_23 -0.0330965000
_diffrn_orient_matrix_UB_31 0.0918855000
_diffrn_orient_matrix_UB_32 -0.0679624000
_diffrn_orient_matrix_UB_33 0.0280118000
_diffrn_radiation_monochromator mirror
_diffrn_radiation_probe x-ray
_diffrn_radiation_type CuK\a
_diffrn_radiation_wavelength 1.54184
_diffrn_reflns_av_R_equivalents 0.0173
_diffrn_reflns_av_unetI/netI 0.0190
_diffrn_reflns_Laue_measured_fraction_full 0.999
_diffrn_reflns_Laue_measured_fraction_max 0.971
_diffrn_reflns_limit_h_max 17
_diffrn_reflns_limit_h_min -15
_diffrn_reflns_limit_k_max 12
_diffrn_reflns_limit_k_min -17
_diffrn_reflns_limit_l_max 22
_diffrn_reflns_limit_l_min -22
_diffrn_reflns_number 13598
_diffrn_reflns_point_group_measured_fraction_full 0.999
_diffrn_reflns_point_group_measured_fraction_max 0.971
_diffrn_reflns_theta_full 67.684
_diffrn_reflns_theta_max 72.689
_diffrn_reflns_theta_min 3.454
_diffrn_source 'micro-focus sealed X-ray tube'
_diffrn_source_type 'SuperNova (Cu) X-ray Source'
_exptl_absorpt_coefficient_mu 1.062
_exptl_absorpt_correction_T_max 1.00000
_exptl_absorpt_correction_T_min 0.86358
_exptl_absorpt_correction_type multi-scan
_exptl_absorpt_process_details
;
CrysAlisPro 1.171.39.46e (Rigaku Oxford Diffraction, 2018)
Empirical absorption correction using spherical harmonics,
 implemented in SCALE3 ABSPACK scaling algorithm.
;
_exptl_crystal_colour 'clear light colourless'
_exptl_crystal_colour_lustre clear
_exptl_crystal_colour_modifier light
_exptl_crystal_colour_primary colourless
_exptl_crystal_density_diffrn 1.336
_exptl_crystal_description block
_exptl_crystal_F_000 1408
_exptl_crystal_size_max 0.1
_exptl_crystal_size_mid 0.1
_exptl_crystal_size_min 0.1
_refine_diff_density_max 0.260
_refine_diff_density_min -0.252
_refine_diff_density_rms 0.034
_refine_ls_extinction_coef 0.00124(14)
_refine_ls_extinction_expression Fc^*^=kFc[1+0.001xFc^2^\l^3^/sin(2\q)]^-1/4^
_refine_ls_extinction_method 'SHELXL-2014/7 (Sheldrick 2014'
_refine_ls_goodness_of_fit_ref 1.020
_refine_ls_hydrogen_treatment constr
_refine_ls_matrix_type full
_refine_ls_number_parameters 438
_refine_ls_number_reflns 6607
_refine_ls_number_restraints 0
_refine_ls_restrained_S_all 1.020
_refine_ls_R_factor_all 0.0526
_refine_ls_R_factor_gt 0.0438
_refine_ls_shift/su_max 0.001
_refine_ls_shift/su_mean 0.000
_refine_ls_structure_factor_coef Fsqd
_refine_ls_weighting_details 'w=1/[\s^2^(Fo^2^)+(0.0669P)^2^+0.6079P] where P=(Fo^2^+2Fc^2^)/3'
_refine_ls_weighting_scheme calc
_refine_ls_wR_factor_gt 0.1201
_refine_ls_wR_factor_ref 0.1297
_reflns_Friedel_coverage 0.000
_reflns_number_gt 5472
_reflns_number_total 6607
_reflns_threshold_expression 'I > 2\s(I)'
_cod_data_source_file jo9b02289_si_002.cif
_cod_data_source_block y-ii-162
_cod_original_formula_sum '2(C19 H17 N O4)'
_cod_database_code 4034690
_shelx_shelxl_version_number 2014/7
_chemical_oxdiff_formula 'C H O N '
_shelx_space_group_comment
;
The symmetry employed for this shelxl refinement is uniquely defined
by the following loop, which should always be used as a source of
symmetry information in preference to the above space-group names.
They are only intended as comments.
;
_shelx_estimated_absorpt_t_max 0.901
_shelx_estimated_absorpt_t_min 0.901
_reflns_odcompleteness_completeness 99.94
_reflns_odcompleteness_iscentric 1
_reflns_odcompleteness_theta 66.97
_olex2_refinement_description
;
1. Fixed Uiso
 At 1.2 times of:
  All C(H) groups, All N(H) groups
 At 1.5 times of:
  All C(H,H,H) groups
2.a Ternary CH refined with riding coordinates:
 C00B(H00B), C00K(H00K)
2.b Aromatic/amide H refined with riding coordinates:
 N002(H002), N003(H003), C00Q(H00Q), C00R(H00R), C00S(H00S), C00T(H00T),
 C00U(H00U), C00V(H00V), C00W(H00W), C00X(H00X), C00Y(H00Y), C00Z(H00Z),
 C010(H010), C012(H012), C013(H013), C014(H014), C015(H015), C016(H016),
 C017(H017), C018(H018)
2.c Idealised Me refined as rotating group:
 C019(H01A,H01B,H01C), C01A(H01D,H01E,H01F), C01B(H01G,H01H,H01I), C01C(H01J,
 H01K,H01L)
;
_olex2_submission_original_sample_id Y-II-162
_olex2_submission_special_instructions 'No special instructions were received'
_oxdiff_exptl_absorpt_empirical_details
;
Empirical correction (ABSPACK) includes:
- Absorption correction using spherical harmonics
- Frame scaling
;
_oxdiff_exptl_absorpt_empirical_full_max 1.219
_oxdiff_exptl_absorpt_empirical_full_min 0.833

loop_
_space_group_symop_operation_xyz
'x, y, z'
'-x+1/2, y+1/2, -z+1/2'
'-x, -y, -z'
'x-1/2, -y-1/2, z-1/2'

loop_
_atom_site_label
_atom_site_type_symbol
_atom_site_fract_x
_atom_site_fract_y
_atom_site_fract_z
_atom_site_U_iso_or_equiv
_atom_site_adp_type
_atom_site_occupancy
_atom_site_site_symmetry_order
_atom_site_calc_flag
_atom_site_refinement_flags_posn
O001 O 0.92756(10) 0.12795(8) 0.59418(7) 0.0648(3) Uani 1 1 d .
N002 N 0.88589(10) 0.15008(9) 0.40825(7) 0.0518(3) Uani 1 1 d .
H002 H 0.9118 0.0955 0.4236 0.062 Uiso 1 1 calc R
N003 N 0.60504(10) 0.51492(10) 0.39094(8) 0.0542(3) Uani 1 1 d .
H003 H 0.5801 0.4903 0.4230 0.065 Uiso 1 1 calc R
O004 O 0.94848(10) -0.01903(10) 0.56353(10) 0.0824(4) Uani 1 1 d .
O005 O 0.63412(10) 0.02764(13) 0.56330(8) 0.0846(5) Uani 1 1 d .
O006 O 0.78242(12) -0.01405(13) 0.65159(7) 0.0895(5) Uani 1 1 d .
O007 O 0.56004(13) 0.71533(12) 0.51049(10) 0.0950(5) Uani 1 1 d .
O008 O 0.84962(11) 0.70756(13) 0.66254(11) 0.0997(6) Uani 1 1 d .
C009 C 0.70561(12) 0.53866(9) 0.40672(8) 0.0449(3) Uani 1 1 d .
C00A C 0.78364(12) 0.17064(10) 0.37866(7) 0.0451(3) Uani 1 1 d .
C00B C 0.77810(11) 0.04273(10) 0.52747(8) 0.0458(3) Uani 1 1 d .
H00B H 0.7538 0.1062 0.5090 0.055 Uiso 1 1 calc R
C00C C 0.78180(11) 0.48196(10) 0.54510(8) 0.0465(3) Uani 1 1 d .
C00D C 0.74311(11) -0.02441(10) 0.45909(8) 0.0461(3) Uani 1 1 d .
O00E O 0.53734(12) 0.58207(13) 0.56140(13) 0.1074(6) Uani 1 1 d .
C00F C 0.69867(12) 0.11224(10) 0.36516(8) 0.0474(3) Uani 1 1 d .
C00G C 0.78965(12) 0.52780(10) 0.47466(8) 0.0461(3) Uani 1 1 d .
C00H C 0.74500(11) 0.52993(10) 0.59570(8) 0.0458(3) Uani 1 1 d .
C00I C 0.89377(12) 0.04527(11) 0.56390(8) 0.0495(3) Uani 1 1 d .
C00J C 0.70796(12) 0.00949(11) 0.38322(8) 0.0483(3) Uani 1 1 d .
C00K C 0.70782(12) 0.63057(10) 0.57895(9) 0.0491(3) Uani 1 1 d .
H00K H 0.7311 0.6547 0.5382 0.059 Uiso 1 1 calc R
C00L C 0.71366(13) 0.57857(10) 0.33869(8) 0.0519(4) Uani 1 1 d .
O00M O 0.70656(14) 0.72269(16) 0.68736(11) 0.1173(7) Uani 1 1 d .
C00N C 0.77416(14) 0.26791(11) 0.36110(8) 0.0538(4) Uani 1 1 d .
C00O C 0.59255(13) 0.63857(12) 0.55056(9) 0.0567(4) Uani 1 1 d .
C00P C 0.73412(13) 0.01527(12) 0.58902(9) 0.0546(4) Uani 1 1 d .
C00Q C 0.88232(13) 0.56043(12) 0.47280(10) 0.0575(4) Uani 1 1 d .
H00Q H 0.9404 0.5553 0.5171 0.069 Uiso 1 1 calc R
C00R C 0.60333(13) 0.15438(13) 0.33231(9) 0.0601(4) Uani 1 1 d .
H00R H 0.5447 0.1176 0.3216 0.072 Uiso 1 1 calc R
C00S C 0.74415(14) 0.48498(13) 0.66239(9) 0.0609(4) Uani 1 1 d .
H00S H 0.7199 0.5170 0.6964 0.073 Uiso 1 1 calc R
C00T C 0.80896(15) 0.60975(12) 0.33985(10) 0.0624(4) Uani 1 1 d .
H00T H 0.8161 0.6362 0.2960 0.075 Uiso 1 1 calc R
C00U C 0.94063(15) 0.23099(13) 0.40943(10) 0.0650(4) Uani 1 1 d .
H00U H 1.0118 0.2350 0.4268 0.078 Uiso 1 1 calc R
C00V C 0.74667(15) -0.12114(11) 0.47198(10) 0.0595(4) Uani 1 1 d .
H00V H 0.7690 -0.1438 0.5224 0.071 Uiso 1 1 calc R
C00W C 0.67926(15) -0.05553(12) 0.32290(9) 0.0638(4) Uani 1 1 d .
H00W H 0.6560 -0.0339 0.2722 0.077 Uiso 1 1 calc R
C00X C 0.87567(16) 0.30393(12) 0.38161(10) 0.0667(5) Uani 1 1 d .
H00X H 0.8939 0.3660 0.3768 0.080 Uiso 1 1 calc R
C00Y C 0.67692(16) 0.30719(12) 0.32916(10) 0.0660(5) Uani 1 1 d .
H00Y H 0.6692 0.3711 0.3176 0.079 Uiso 1 1 calc R
C00Z C 0.81506(15) 0.38903(12) 0.56171(10) 0.0621(4) Uani 1 1 d .
H00Z H 0.8382 0.3560 0.5276 0.075 Uiso 1 1 calc R
C010 C 0.61354(16) 0.57593(13) 0.28210(10) 0.0660(5) Uani 1 1 d .
H010 H 0.5947 0.5971 0.2314 0.079 Uiso 1 1 calc R
C011 C 0.75266(14) 0.69264(13) 0.64903(11) 0.0617(4) Uani 1 1 d .
C012 C 0.55074(15) 0.53709(14) 0.31529(10) 0.0668(5) Uani 1 1 d .
H012 H 0.4809 0.5268 0.2905 0.080 Uiso 1 1 calc R
C013 C 0.89163(15) 0.60093(14) 0.40643(12) 0.0675(5) Uani 1 1 d .
H013 H 0.9554 0.6222 0.4078 0.081 Uiso 1 1 calc R
C014 C 0.59272(16) 0.25062(15) 0.31487(11) 0.0711(5) Uani 1 1 d .
H014 H 0.5275 0.2765 0.2933 0.085 Uiso 1 1 calc R
C015 C 0.77879(16) 0.39364(14) 0.67883(10) 0.0709(5) Uani 1 1 d .
H015 H 0.7784 0.3646 0.7238 0.085 Uiso 1 1 calc R
C016 C 0.71767(17) -0.18374(12) 0.41133(11) 0.0698(5) Uani 1 1 d .
H016 H 0.7205 -0.2482 0.4209 0.084 Uiso 1 1 calc R
C017 C 0.68455(17) -0.15100(13) 0.33674(11) 0.0720(5) Uani 1 1 d .
H017 H 0.6657 -0.1932 0.2956 0.086 Uiso 1 1 calc R
C018 C 0.81388(16) 0.34579(14) 0.62826(11) 0.0721(5) Uani 1 1 d .
H018 H 0.8369 0.2841 0.6390 0.087 Uiso 1 1 calc R
C019 C 1.03822(17) 0.13813(18) 0.62592(13) 0.0863(6) Uani 1 1 d .
H01A H 1.0661 0.1284 0.5858 0.130 Uiso 1 1 calc GR
H01B H 1.0664 0.0924 0.6661 0.130 Uiso 1 1 calc GR
H01C H 1.0554 0.2003 0.6469 0.130 Uiso 1 1 calc GR
C01A C 0.5805(2) -0.0031(3) 0.61389(16) 0.1247(12) Uani 1 1 d .
H01D H 0.5087 0.0106 0.5901 0.187 Uiso 1 1 calc GR
H01E H 0.6075 0.0295 0.6624 0.187 Uiso 1 1 calc GR
H01F H 0.5898 -0.0697 0.6226 0.187 Uiso 1 1 calc GR
C01B C 0.9045(2) 0.7626(2) 0.7305(2) 0.1367(13) Uani 1 1 d .
H01G H 0.8795 0.8262 0.7234 0.205 Uiso 1 1 calc GR
H01H H 0.9764 0.7623 0.7383 0.205 Uiso 1 1 calc GR
H01I H 0.8941 0.7357 0.7748 0.205 Uiso 1 1 calc GR
C01C C 0.4492(2) 0.7294(3) 0.4811(2) 0.1365(13) Uani 1 1 d .
H01J H 0.4172 0.6811 0.4442 0.205 Uiso 1 1 calc GR
H01K H 0.4336 0.7900 0.4566 0.205 Uiso 1 1 calc GR
H01L H 0.4239 0.7265 0.5231 0.205 Uiso 1 1 calc GR

loop_
_atom_site_aniso_label
_atom_site_aniso_U_11
_atom_site_aniso_U_22
_atom_site_aniso_U_33
_atom_site_aniso_U_23
_atom_site_aniso_U_13
_atom_site_aniso_U_12
O001 0.0730(8) 0.0553(7) 0.0621(7) -0.0110(5) 0.0187(6) -0.0090(6)
N002 0.0591(7) 0.0468(7) 0.0497(7) 0.0021(5) 0.0193(6) 0.0018(6)
N003 0.0547(7) 0.0564(7) 0.0525(7) 0.0072(6) 0.0201(6) 0.0018(6)
O004 0.0591(7) 0.0663(8) 0.1144(11) -0.0199(8) 0.0212(7) 0.0104(6)
O005 0.0607(7) 0.1397(14) 0.0621(7) 0.0229(8) 0.0325(6) 0.0095(8)
O006 0.0841(9) 0.1359(14) 0.0521(7) 0.0300(8) 0.0285(7) 0.0105(9)
O007 0.0826(10) 0.0915(11) 0.1089(12) 0.0321(9) 0.0310(9) 0.0194(8)
O008 0.0631(8) 0.1041(12) 0.1329(14) -0.0584(11) 0.0356(8) -0.0280(8)
C009 0.0580(8) 0.0371(7) 0.0453(7) -0.0011(5) 0.0252(6) 0.0014(6)
C00A 0.0597(8) 0.0428(7) 0.0343(6) 0.0006(5) 0.0184(6) 0.0041(6)
C00B 0.0567(8) 0.0428(7) 0.0418(7) 0.0034(6) 0.0223(6) 0.0053(6)
C00C 0.0529(8) 0.0444(7) 0.0420(7) -0.0004(6) 0.0165(6) -0.0014(6)
C00D 0.0550(8) 0.0442(7) 0.0435(7) 0.0016(6) 0.0230(6) -0.0028(6)
O00E 0.0650(9) 0.0940(11) 0.1652(18) 0.0283(11) 0.0427(10) -0.0144(8)
C00F 0.0607(9) 0.0482(8) 0.0371(6) 0.0040(6) 0.0218(6) 0.0016(6)
C00G 0.0572(8) 0.0404(7) 0.0456(7) -0.0038(6) 0.0241(6) 0.0003(6)
C00H 0.0531(8) 0.0447(7) 0.0415(7) -0.0019(6) 0.0188(6) -0.0069(6)
C00I 0.0602(9) 0.0465(8) 0.0456(7) -0.0014(6) 0.0233(6) 0.0015(7)
C00J 0.0567(8) 0.0474(8) 0.0439(7) 0.0013(6) 0.0216(6) -0.0051(6)
C00K 0.0596(9) 0.0457(8) 0.0515(8) -0.0044(6) 0.0314(7) -0.0067(6)
C00L 0.0770(10) 0.0394(7) 0.0471(8) 0.0013(6) 0.0316(7) 0.0053(7)
O00M 0.0980(12) 0.1518(17) 0.1167(13) -0.0858(13) 0.0559(10) -0.0313(11)
C00N 0.0806(11) 0.0415(8) 0.0392(7) -0.0016(6) 0.0210(7) 0.0020(7)
C00O 0.0639(10) 0.0552(9) 0.0553(9) -0.0049(7) 0.0262(7) -0.0020(8)
C00P 0.0610(9) 0.0637(9) 0.0431(8) 0.0033(7) 0.0231(7) 0.0038(7)
C00Q 0.0575(9) 0.0584(9) 0.0606(9) -0.0038(7) 0.0256(7) -0.0054(7)
C00R 0.0587(9) 0.0703(11) 0.0544(9) 0.0103(8) 0.0237(7) 0.0044(8)
C00S 0.0772(11) 0.0656(10) 0.0439(8) -0.0001(7) 0.0262(8) -0.0093(8)
C00T 0.0893(12) 0.0535(9) 0.0620(10) 0.0037(7) 0.0485(10) -0.0004(8)
C00U 0.0672(10) 0.0679(11) 0.0578(9) -0.0037(8) 0.0193(8) -0.0161(9)
C00V 0.0858(12) 0.0451(8) 0.0538(9) 0.0055(7) 0.0325(8) -0.0045(8)
C00W 0.0872(12) 0.0582(10) 0.0451(8) -0.0026(7) 0.0222(8) -0.0141(9)
C00X 0.0916(13) 0.0480(9) 0.0559(9) -0.0026(7) 0.0199(9) -0.0159(9)
C00Y 0.0935(13) 0.0479(9) 0.0541(9) 0.0058(7) 0.0228(9) 0.0182(9)
C00Z 0.0756(11) 0.0507(9) 0.0610(9) 0.0035(7) 0.0251(8) 0.0083(8)
C010 0.0871(12) 0.0609(10) 0.0488(8) 0.0122(7) 0.0224(8) 0.0132(9)
C011 0.0640(10) 0.0558(9) 0.0707(10) -0.0191(8) 0.0306(8) -0.0106(8)
C012 0.0655(10) 0.0675(11) 0.0585(10) 0.0083(8) 0.0106(8) 0.0094(8)
C013 0.0710(11) 0.0672(11) 0.0797(12) -0.0011(9) 0.0456(10) -0.0100(9)
C014 0.0740(12) 0.0759(12) 0.0628(10) 0.0144(9) 0.0235(9) 0.0271(10)
C015 0.0888(13) 0.0699(11) 0.0500(9) 0.0204(8) 0.0193(9) -0.0060(10)
C016 0.1053(15) 0.0422(8) 0.0719(11) -0.0020(8) 0.0436(10) -0.0146(9)
C017 0.1037(15) 0.0559(10) 0.0607(10) -0.0153(8) 0.0343(10) -0.0236(10)
C018 0.0877(13) 0.0540(10) 0.0683(11) 0.0178(8) 0.0195(10) 0.0078(9)
C019 0.0772(13) 0.0914(15) 0.0774(13) -0.0129(11) 0.0108(10) -0.0273(11)
C01A 0.0825(16) 0.222(4) 0.0904(17) 0.029(2) 0.0568(14) -0.0051(19)
C01B 0.0855(17) 0.128(2) 0.165(3) -0.078(2) 0.0049(18) -0.0275(16)
C01C 0.0883(18) 0.167(3) 0.138(3) 0.039(2) 0.0189(17) 0.049(2)

loop_
_atom_type_symbol
_atom_type_description
_atom_type_scat_dispersion_real
_atom_type_scat_dispersion_imag
_atom_type_scat_source
C C 0.0181 0.0091 'International Tables Vol C Tables 4.2.6.8 and 6.1.1.4'
H H 0.0000 0.0000 'International Tables Vol C Tables 4.2.6.8 and 6.1.1.4'
N N 0.0311 0.0180 'International Tables Vol C Tables 4.2.6.8 and 6.1.1.4'
O O 0.0492 0.0322 'International Tables Vol C Tables 4.2.6.8 and 6.1.1.4'

loop_
_geom_angle_atom_site_label_1
_geom_angle_atom_site_label_2
_geom_angle_atom_site_label_3
_geom_angle
C00I O001 C019 115.58(15)
C00A N002 H002 125.6
C00A N002 C00U 108.80(14)
C00U N002 H002 125.6
C009 N003 H003 125.8
C009 N003 C012 108.49(14)
C012 N003 H003 125.8
C00P O005 C01A 116.45(16)
C00O O007 C01C 115.9(2)
C011 O008 C01B 116.79(19)
N003 C009 C00G 129.65(13)
N003 C009 C00L 107.64(13)
C00G C009 C00L 122.71(14)
N002 C00A C00F 130.16(14)
N002 C00A C00N 107.51(14)
C00F C00A C00N 122.33(14)
C00D C00B H00B 108.4
C00I C00B H00B 108.4
C00I C00B C00D 111.43(12)
C00I C00B C00P 108.61(12)
C00P C00B H00B 108.4
C00P C00B C00D 111.43(13)
C00H C00C C00G 121.96(13)
C00H C00C C00Z 119.12(14)
C00Z C00C C00G 118.90(13)
C00J C00D C00B 120.99(13)
C00V C00D C00B 119.66(13)
C00V C00D C00J 119.35(14)
C00A C00F C00J 122.69(14)
C00R C00F C00A 116.36(14)
C00R C00F C00J 120.94(15)
C009 C00G C00C 122.60(13)
C00Q C00G C009 115.91(14)
C00Q C00G C00C 121.48(14)
C00C C00H C00K 120.30(12)
C00S C00H C00C 119.35(15)
C00S C00H C00K 120.34(14)
O001 C00I C00B 112.14(13)
O004 C00I O001 123.57(16)
O004 C00I C00B 124.26(15)
C00D C00J C00F 122.22(13)
C00W C00J C00D 118.37(14)
C00W C00J C00F 119.39(13)
C00H C00K H00K 107.8
C00O C00K C00H 112.84(12)
C00O C00K H00K 107.8
C00O C00K C011 108.91(13)
C011 C00K C00H 111.52(14)
C011 C00K H00K 107.8
C009 C00L C010 106.22(15)
C00T C00L C009 119.01(15)
C00T C00L C010 134.77(15)
C00A C00N C00X 106.59(15)
C00Y C00N C00A 119.20(16)
C00Y C00N C00X 134.20(16)
O007 C00O C00K 112.02(15)
O00E C00O O007 123.27(18)
O00E C00O C00K 124.70(17)
O005 C00P C00B 110.42(13)
O006 C00P O005 124.27(15)
O006 C00P C00B 125.31(16)
C00G C00Q H00Q 118.9
C00G C00Q C013 122.21(17)
C013 C00Q H00Q 118.9
C00F C00R H00R 119.0
C00F C00R C014 121.95(17)
C014 C00R H00R 119.0
C00H C00S H00S 119.5
C015 C00S C00H 121.00(16)
C015 C00S H00S 119.5
C00L C00T H00T 120.6
C013 C00T C00L 118.88(15)
C013 C00T H00T 120.6
N002 C00U H00U 125.0
C00X C00U N002 109.92(16)
C00X C00U H00U 125.0
C00D C00V H00V 119.5
C016 C00V C00D 121.05(15)
C016 C00V H00V 119.5
C00J C00W H00W 119.3
C017 C00W C00J 121.48(16)
C017 C00W H00W 119.3
C00N C00X H00X 126.4
C00U C00X C00N 107.18(15)
C00U C00X H00X 126.4
C00N C00Y H00Y 120.4
C014 C00Y C00N 119.18(16)
C014 C00Y H00Y 120.4
C00C C00Z H00Z 119.7
C018 C00Z C00C 120.64(17)
C018 C00Z H00Z 119.7
C00L C010 H010 126.2
C012 C010 C00L 107.56(15)
C012 C010 H010 126.2
O008 C011 C00K 110.41(14)
O00M C011 O008 124.60(17)
O00M C011 C00K 124.98(16)
N003 C012 H012 125.0
C010 C012 N003 110.08(17)
C010 C012 H012 125.0
C00Q C013 H013 119.4
C00T C013 C00Q 121.27(16)
C00T C013 H013 119.4
C00R C014 H014 119.5
C00Y C014 C00R 120.97(17)
C00Y C014 H014 119.5
C00S C015 H015 120.2
C018 C015 C00S 119.64(16)
C018 C015 H015 120.2
C00V C016 H016 120.0
C017 C016 C00V 119.91(16)
C017 C016 H016 120.0
C00W C017 H017 120.1
C016 C017 C00W 119.83(16)
C016 C017 H017 120.1
C00Z C018 H018 119.9
C015 C018 C00Z 120.24(17)
C015 C018 H018 119.9
O001 C019 H01A 109.5
O001 C019 H01B 109.5
O001 C019 H01C 109.5
H01A C019 H01B 109.5
H01A C019 H01C 109.5
H01B C019 H01C 109.5
O005 C01A H01D 109.5
O005 C01A H01E 109.5
O005 C01A H01F 109.5
H01D C01A H01E 109.5
H01D C01A H01F 109.5
H01E C01A H01F 109.5
O008 C01B H01G 109.5
O008 C01B H01H 109.5
O008 C01B H01I 109.5
H01G C01B H01H 109.5
H01G C01B H01I 109.5
H01H C01B H01I 109.5
O007 C01C H01J 109.5
O007 C01C H01K 109.5
O007 C01C H01L 109.5
H01J C01C H01K 109.5
H01J C01C H01L 109.5
H01K C01C H01L 109.5

loop_
_geom_bond_atom_site_label_1
_geom_bond_atom_site_label_2
_geom_bond_distance
O001 C00I 1.3146(19)
O001 C019 1.451(2)
N002 H002 0.8600
N002 C00A 1.366(2)
N002 C00U 1.375(2)
N003 H003 0.8600
N003 C009 1.369(2)
N003 C012 1.372(2)
O004 C00I 1.1907(19)
O005 C00P 1.316(2)
O005 C01A 1.454(2)
O006 C00P 1.190(2)
O007 C00O 1.306(2)
O007 C01C 1.459(3)
O008 C011 1.302(2)
O008 C01B 1.448(3)
C009 C00G 1.392(2)
C009 C00L 1.419(2)
C00A C00F 1.394(2)
C00A C00N 1.414(2)
C00B H00B 0.9800
C00B C00D 1.520(2)
C00B C00I 1.513(2)
C00B C00P 1.520(2)
C00C C00G 1.4933(19)
C00C C00H 1.392(2)
C00C C00Z 1.396(2)
C00D C00J 1.398(2)
C00D C00V 1.392(2)
O00E C00O 1.176(2)
C00F C00J 1.492(2)
C00F C00R 1.387(2)
C00G C00Q 1.383(2)
C00H C00K 1.514(2)
C00H C00S 1.392(2)
C00J C00W 1.393(2)
C00K H00K 0.9800
C00K C00O 1.508(2)
C00K C011 1.509(2)
C00L C00T 1.392(3)
C00L C010 1.420(3)
O00M C011 1.190(2)
C00N C00X 1.424(3)
C00N C00Y 1.390(3)
C00Q H00Q 0.9300
C00Q C013 1.401(2)
C00R H00R 0.9300
C00R C014 1.400(3)
C00S H00S 0.9300
C00S C015 1.380(3)
C00T H00T 0.9300
C00T C013 1.364(3)
C00U H00U 0.9300
C00U C00X 1.352(3)
C00V H00V 0.9300
C00V C016 1.375(2)
C00W H00W 0.9300
C00W C017 1.377(3)
C00X H00X 0.9300
C00Y H00Y 0.9300
C00Y C014 1.368(3)
C00Z H00Z 0.9300
C00Z C018 1.380(3)
C010 H010 0.9300
C010 C012 1.350(3)
C012 H012 0.9300
C013 H013 0.9300
C014 H014 0.9300
C015 H015 0.9300
C015 C018 1.376(3)
C016 H016 0.9300
C016 C017 1.372(3)
C017 H017 0.9300
C018 H018 0.9300
C019 H01A 0.9600
C019 H01B 0.9600
C019 H01C 0.9600
C01A H01D 0.9600
C01A H01E 0.9600
C01A H01F 0.9600
C01B H01G 0.9600
C01B H01H 0.9600
C01B H01I 0.9600
C01C H01J 0.9600
C01C H01K 0.9600
C01C H01L 0.9600

loop_
_smtbx_masks_void_nr
_smtbx_masks_void_average_x
_smtbx_masks_void_average_y
_smtbx_masks_void_average_z
_smtbx_masks_void_volume
_smtbx_masks_void_count_electrons
1 0.023 0.477 0.302 22.8 0.6
2 -0.023 0.523 0.698 22.8 0.6
3 0.477 0.977 0.198 22.8 0.6
4 0.523 0.023 0.802 22.8 0.6
